data_2021513
loop_
_publ_author_name
'Powers, Kyle A.'
'Geiger, David K.'

_publ_section_title
;
 Hydrogen bonding in two benzene-1,2-diaminium pyridine-2-carboxylate
 salts and a cocrystal of benzene-1,2-diamine and benzoic acid
;
_journal_coeditor_code FN3292
_journal_issue 3
_journal_name_full 'Acta Crystallographica Section C'
_journal_page_first
;
;
_journal_paper_doi 10.1107/S2053229619002262
_journal_volume 75
_journal_year 2019
_chemical_formula_iupac 'C8 H14 N2 2+, 2C6 H4 N O2 -'
_chemical_formula_moiety 'C8 H14 N2 2+, 2(C6 H4 N O2 -)'
_chemical_formula_sum 'C20 H22 N4 O4'
_chemical_formula_weight 382.42
_chemical_name_common KAP03202017
_chemical_name_systematic
;
4,5-Dimethylbenzene-1,2-diaminium bis(pyridine-2-carboxylate)
;
_space_group_crystal_system monoclinic
_space_group_IT_number 15
_space_group_name_Hall '-C 2yc'
_space_group_name_H-M_alt 'C 1 2/c 1'
_symmetry_space_group_name_Hall '-C 2yc'
_symmetry_space_group_name_H-M 'C 1 2/c 1'
_atom_sites_solution_hydrogens mixed
_atom_sites_solution_primary direct
_atom_sites_solution_secondary difmap
_cell_angle_alpha 90
_cell_angle_beta 123.447(6)
_cell_angle_gamma 90
_cell_formula_units_Z 4
_cell_length_a 21.451(4)
_cell_length_b 9.0100(19)
_cell_length_c 12.585(3)
_cell_measurement_reflns_used 2093
_cell_measurement_temperature 200.(2)
_cell_measurement_theta_max 23.6131
_cell_measurement_theta_min 2.5272
_cell_volume 2029.5(8)
_computing_cell_refinement
;
APEX2 (Bruker, 2015)
;
_computing_data_collection
;
APEX2 (Bruker, 2015)
;
_computing_data_reduction
;
SAINT (Bruker, 2015)
;
_computing_molecular_graphics
;
PLATON (Spek, 2009) and Mercury (Macrae <i>et al.</i>, 2008)
;
_computing_publication_material
;
publCIF (Westrip, 2010)
;
_computing_structure_refinement
;
SHELXL2014 (Sheldrick, 2015)
;
_computing_structure_solution
;
SHELXS97 (Sheldrick, 2008)
;
_diffrn_ambient_temperature 200.(2)
_diffrn_detector_area_resol_mean 8.3330
_diffrn_measured_fraction_theta_full 0.964
_diffrn_measured_fraction_theta_max 0.964
_diffrn_measurement_device_type 'Bruker SMART X2S benchtop diffractometer'
_diffrn_measurement_method '\w scans'
_diffrn_radiation_monochromator 'doubly curved silicon crystal'
_diffrn_radiation_type MoK\a
_diffrn_radiation_wavelength 0.71073
_diffrn_reflns_av_R_equivalents 0.0798
_diffrn_reflns_av_unetI/netI 0.1064
_diffrn_reflns_limit_h_max 25
_diffrn_reflns_limit_h_min -25
_diffrn_reflns_limit_k_max 10
_diffrn_reflns_limit_k_min -10
_diffrn_reflns_limit_l_max 14
_diffrn_reflns_limit_l_min -15
_diffrn_reflns_number 7764
_diffrn_reflns_theta_full 25.38
_diffrn_reflns_theta_max 25.38
_diffrn_reflns_theta_min 2.53
_diffrn_source 'XOS X-beam microfocus source'
_exptl_absorpt_coefficient_mu 0.089
_exptl_absorpt_correction_T_max 0.98
_exptl_absorpt_correction_T_min 0.61
_exptl_absorpt_correction_type multi-scan
_exptl_absorpt_process_details
;
(SADABS; Bruker, 2015)
;
_exptl_crystal_colour 'clear colourless'
_exptl_crystal_density_diffrn 1.252
_exptl_crystal_density_method 'not measured'
_exptl_crystal_description block
_exptl_crystal_F_000 808
_exptl_crystal_size_max 0.600
_exptl_crystal_size_mid 0.500
_exptl_crystal_size_min 0.250
_refine_diff_density_max 0.144
_refine_diff_density_min -0.188
_refine_ls_extinction_method none
_refine_ls_goodness_of_fit_ref 1.014
_refine_ls_hydrogen_treatment mixed
_refine_ls_matrix_type full
_refine_ls_number_parameters 140
_refine_ls_number_reflns 1794
_refine_ls_number_restraints 3
_refine_ls_restrained_S_all 1.018
_refine_ls_R_factor_all 0.1089
_refine_ls_R_factor_gt 0.0444
_refine_ls_shift/su_max 0.000
_refine_ls_shift/su_mean 0.000
_refine_ls_structure_factor_coef Fsqd
_refine_ls_weighting_details 'w=1/[\s^2^(Fo^2^)+(0.0512P)^2^] where P=(Fo^2^+2Fc^2^)/3'
_refine_ls_weighting_scheme calc
_refine_ls_wR_factor_gt 0.1123
_refine_ls_wR_factor_ref 0.1281
_reflns_number_gt 1201
_reflns_number_total 1794
_reflns_threshold_expression 'I > 2\s(I)'
_cod_data_source_file fn3292sup1.cif
_cod_data_source_block 2
_cod_depositor_comments
;

2019-10-09
Z value and formula fixed to values more according to usual
chemical conventions.                 miguel
;
_cod_original_formula_sum 'C10 H11 N2 O2'
_cod_original_formula_weight 191.21
_cod_original_formula_moiety '0.5(C8 H14 N2 2+), C6 H4 N O2 -'
_cod_original_formula_iupac '0.5C8 H14 N2 2+, C6 H4 N O2 -'
_cod_original_formula_units_Z 8
_cod_original_cell_volume 2029.5(7)
_cod_database_code 2021513

loop_
_space_group_symop_operation_xyz
'x, y, z'
'-x, y, -z+1/2'
'x+1/2, y+1/2, z'
'-x+1/2, y+1/2, -z+1/2'
'-x, -y, -z'
'x, -y, z-1/2'
'-x+1/2, -y+1/2, -z'
'x+1/2, -y+1/2, z-1/2'

loop_
_atom_site_type_symbol
_atom_site_label
_atom_site_fract_x
_atom_site_fract_y
_atom_site_fract_z
_atom_site_U_iso_or_equiv
_atom_site_adp_type
_atom_site_calc_flag
_atom_site_occupancy
O O1 0.42726(7) 0.91055(15) 0.36543(11) 0.0570(4) Uani d 1
O O2 0.35918(7) 0.87343(16) 0.15592(11) 0.0620(4) Uani d 1
N N1 0.30655(9) 0.89341(16) 0.37525(13) 0.0501(4) Uani d 1
N N2 0.54686(9) 0.02590(15) 0.38711(13) 0.0381(4) Uani d 1
H H2A 0.5757(10) -0.034(2) 0.3665(19) 0.071(6) Uiso d 1
H H2B 0.5048(9) -0.028(2) 0.3788(17) 0.066(6) Uiso d 1
H H2C 0.5774(9) 0.046(2) 0.4716(14) 0.058(6) Uiso d 1
C C1 0.36696(10) 0.87944(17) 0.26126(16) 0.0428(5) Uani d 1
C C2 0.30035(9) 0.84935(18) 0.26854(14) 0.0397(4) Uani d 1
C C3 0.23710(10) 0.7799(2) 0.16953(16) 0.0523(5) Uani d 1
H H3 0.2342 0.7504 0.0945 0.063 Uiso calc 1
C C4 0.17839(10) 0.7550(2) 0.18321(19) 0.0625(6) Uani d 1
H H4 0.1348 0.7046 0.1186 0.075 Uiso calc 1
C C5 0.18355(11) 0.8033(2) 0.29038(19) 0.0662(6) Uani d 1
H H5 0.1431 0.7897 0.3003 0.079 Uiso calc 1
C C6 0.24789(12) 0.8718(2) 0.38375(19) 0.0620(6) Uani d 1
H H6 0.2509 0.9054 0.458 0.074 Uiso calc 1
C C7 0.52181(8) 0.16447(17) 0.31600(14) 0.0351(4) Uani d 1
C C8 0.54091(9) 0.29813(18) 0.38044(15) 0.0438(5) Uani d 1
H H8 0.5689 0.2977 0.4709 0.053 Uiso calc 1
C C9 0.52030(10) 0.4332(2) 0.31640(17) 0.0520(5) Uani d 1
C C10 0.54175(15) 0.5765(2) 0.3908(2) 0.0838(8) Uani d 1
H H10A 0.5755 0.6329 0.3764 0.126 Uiso calc 1
H H10B 0.567 0.5543 0.4817 0.126 Uiso calc 1
H H10C 0.4967 0.6351 0.3624 0.126 Uiso calc 1

loop_
_atom_site_aniso_label
_atom_site_aniso_U_11
_atom_site_aniso_U_22
_atom_site_aniso_U_33
_atom_site_aniso_U_12
_atom_site_aniso_U_13
_atom_site_aniso_U_23
O1 0.0424(8) 0.0826(10) 0.0510(8) -0.0109(6) 0.0289(7) 0.0005(6)
O2 0.0674(9) 0.0805(10) 0.0570(8) -0.0222(7) 0.0462(7) -0.0156(6)
N1 0.0465(10) 0.0648(10) 0.0475(9) -0.0058(7) 0.0312(7) -0.0022(7)
N2 0.0395(9) 0.0422(8) 0.0363(8) 0.0010(6) 0.0233(7) 0.0011(5)
C1 0.0464(12) 0.0418(9) 0.0466(10) -0.0046(8) 0.0296(9) -0.0018(7)
C2 0.0401(11) 0.0426(9) 0.0405(9) -0.0013(7) 0.0247(8) 0.0027(6)
C3 0.0509(12) 0.0557(11) 0.0504(11) -0.0101(9) 0.0279(9) -0.0037(8)
C4 0.0429(13) 0.0680(13) 0.0675(14) -0.0153(9) 0.0246(10) 0.0040(10)
C5 0.0474(14) 0.0874(17) 0.0781(15) -0.0065(11) 0.0435(12) 0.0096(11)
C6 0.0559(13) 0.0867(15) 0.0595(12) -0.0032(11) 0.0419(11) -0.0009(10)
C7 0.0320(10) 0.0399(9) 0.0411(8) 0.0003(6) 0.0250(7) -0.0001(6)
C8 0.0445(11) 0.0479(10) 0.0443(10) -0.0048(8) 0.0278(8) -0.0043(6)
C9 0.0557(12) 0.0432(10) 0.0662(11) -0.0033(8) 0.0394(10) -0.0066(7)
C10 0.117(2) 0.0473(12) 0.0915(16) -0.0099(12) 0.0600(15) -0.0141(9)

loop_
_atom_type_symbol
_atom_type_description
_atom_type_scat_dispersion_real
_atom_type_scat_dispersion_imag
_atom_type_scat_source
C C 0.0033 0.0016 'International Tables Vol C Tables 4.2.6.8 and 6.1.1.4'
H H 0.0000 0.0000 'International Tables Vol C Tables 4.2.6.8 and 6.1.1.4'
N N 0.0061 0.0033 'International Tables Vol C Tables 4.2.6.8 and 6.1.1.4'
O O 0.0106 0.0060 'International Tables Vol C Tables 4.2.6.8 and 6.1.1.4'

loop_
_geom_angle_atom_site_label_1
_geom_angle_atom_site_label_2
_geom_angle_atom_site_label_3
_geom_angle_site_symmetry_1
_geom_angle_site_symmetry_3
_geom_angle
C6 N1 C2 . . 117.50(16)
C7 N2 H2A . . 113.1(13)
C7 N2 H2B . . 110.8(11)
H2A N2 H2B . . 112.6(17)
C7 N2 H2C . . 109.7(11)
H2A N2 H2C . . 105.7(16)
H2B N2 H2C . . 104.5(17)
O2 C1 O1 . . 125.06(17)
O2 C1 C2 . . 118.88(15)
O1 C1 C2 . . 116.05(15)
N1 C2 C3 . . 122.95(17)
N1 C2 C1 . . 115.85(14)
C3 C2 C1 . . 121.20(16)
C4 C3 C2 . . 118.02(18)
C4 C3 H3 . . 121.0
C2 C3 H3 . . 121.0
C5 C4 C3 . . 119.31(18)
C5 C4 H4 . . 120.3
C3 C4 H4 . . 120.3
C4 C5 C6 . . 119.1(2)
C4 C5 H5 . . 120.4
C6 C5 H5 . . 120.4
N1 C6 C5 . . 123.06(19)
N1 C6 H6 . . 118.5
C5 C6 H6 . . 118.5
C8 C7 C7 . 2_655 119.29(9)
C8 C7 N2 . . 119.81(14)
C7 C7 N2 2_655 . 120.89(8)
C7 C8 C9 . . 121.73(16)
C7 C8 H8 . . 119.1
C9 C8 H8 . . 119.1
C8 C9 C9 . 2_655 118.90(10)
C8 C9 C10 . . 119.88(18)
C9 C9 C10 2_655 . 121.22(12)
C9 C10 H10A . . 109.5
C9 C10 H10B . . 109.5
H10A C10 H10B . . 109.5
C9 C10 H10C . . 109.5
H10A C10 H10C . . 109.5
H10B C10 H10C . . 109.5

loop_
_geom_bond_atom_site_label_1
_geom_bond_atom_site_label_2
_geom_bond_site_symmetry_2
_geom_bond_distance
O1 C1 . 1.265(2)
O2 C1 . 1.243(2)
N1 C6 . 1.334(2)
N1 C2 . 1.335(2)
N2 C7 . 1.455(2)
N2 H2A . 0.959(16)
N2 H2B . 0.979(15)
N2 H2C . 0.908(14)
C1 C2 . 1.506(3)
C2 C3 . 1.386(2)
C3 C4 . 1.380(3)
C3 H3 . 0.95
C4 C5 . 1.363(3)
C4 H4 . 0.95
C5 C6 . 1.371(3)
C5 H5 . 0.95
C6 H6 . 0.95
C7 C8 . 1.382(2)
C7 C7 2_655 1.386(3)
C8 C9 . 1.390(2)
C8 H8 . 0.95
C9 C9 2_655 1.395(4)
C9 C10 . 1.510(2)
C10 H10A . 0.98
C10 H10B . 0.98
C10 H10C . 0.98

loop_
_geom_hbond_atom_site_label_D
_geom_hbond_atom_site_label_H
_geom_hbond_atom_site_label_A
_geom_hbond_site_symmetry_A
_geom_hbond_distance_DH
_geom_hbond_distance_HA
_geom_hbond_distance_DA
_geom_hbond_angle_DHA
_geom_hbond_publ_flag
N2 H2A O2 2_645 0.959(16) 1.778(16) 2.729(2) 171.2(18) y
N2 H2B O1 1_545 0.979(15) 1.671(16) 2.639(2) 169.3(18) y
N2 H2C O1 5_666 0.908(14) 2.144(17) 2.9032(19) 140.7(16) y
N2 H2C N1 5_666 0.908(14) 2.220(16) 2.999(2) 143.6(17) y
C5 H5 <i>Cg</i>(Me~2~bdaH~2~^2+^) 3_455 0.95 2.77 3.682(3) 160 y

loop_
_geom_torsion_atom_site_label_1
_geom_torsion_atom_site_label_2
_geom_torsion_atom_site_label_3
_geom_torsion_atom_site_label_4
_geom_torsion_site_symmetry_1
_geom_torsion_site_symmetry_4
_geom_torsion
C6 N1 C2 C3 . . -1.6(3)
C6 N1 C2 C1 . . 178.42(15)
O2 C1 C2 N1 . . -163.60(16)
O1 C1 C2 N1 . . 15.8(2)
O2 C1 C2 C3 . . 16.5(3)
O1 C1 C2 C3 . . -164.09(16)
N1 C2 C3 C4 . . -0.4(3)
C1 C2 C3 C4 . . 179.53(16)
C2 C3 C4 C5 . . 2.2(3)
C3 C4 C5 C6 . . -1.9(3)
C2 N1 C6 C5 . . 2.0(3)
C4 C5 C6 N1 . . -0.2(3)
C7 C7 C8 C9 2_655 . -2.9(3)
N2 C7 C8 C9 . . 177.82(16)
C7 C8 C9 C9 . 2_655 -0.4(3)
C7 C8 C9 C10 . . 179.38(18)

_cod_database_fobs_code 2021513
